data_1512136
loop_
_publ_author_name
'Wang, Zhihua'
'Putta, Anjaneyulu'
'Mottishaw, Jeffery D.'
'Wei, Qiang'
'Wang, Hua'
'Sun, Haoran'

_publ_section_title
;
 Molecular Origin of Isomerization Effects on Solid State Structures and
 Optoelectronic Properties: A Comparative Case Study of Isomerically Pure
 Dicyanomethylene Substituted Fused Dithiophenes
;
_journal_issue 33
_journal_name_full 'The Journal of Physical Chemistry C'
_journal_page_first 16759
_journal_paper_doi 10.1021/jp4033029
_journal_volume 117
_journal_year 2013
_chemical_formula_moiety 'C12 H4 N2 S2'
_chemical_formula_sum 'C12 H4 N2 S2'
_chemical_formula_weight 240.29
_chemical_melting_point 261&#x00B0;C
_chemical_name_common Transdithiophenecyclopentadinitrile
_chemical_name_systematic
;
 4-dicyanomethylene-4H-cyclopenta[2,1-b:3,4-b']dithiophene
;
_space_group_IT_number 19
_symmetry_cell_setting orthorhombic
_symmetry_space_group_name_Hall 'P 2ac 2ab'
_symmetry_space_group_name_H-M 'P 21 21 21'
_atom_sites_solution_hydrogens geom
_atom_sites_solution_primary direct
_atom_sites_solution_secondary difmap
_audit_creation_method SHELXL-97
_cell_angle_alpha 90.00
_cell_angle_beta 90.00
_cell_angle_gamma 90.00
_cell_formula_units_Z 4
_cell_length_a 3.8268(3)
_cell_length_b 14.7465(12)
_cell_length_c 17.3489(14)
_cell_measurement_reflns_used 7700
_cell_measurement_temperature 100(2)
_cell_measurement_theta_max 25.34
_cell_measurement_theta_min 2.72
_cell_volume 979.03(14)
_computing_structure_refinement 'SHELXL-97 (Sheldrick, 1997)'
_diffrn_ambient_temperature 100(2)
_diffrn_measured_fraction_theta_full 1.000
_diffrn_measured_fraction_theta_max 1.000
_diffrn_measurement_device_type 'CCD area detector'
_diffrn_measurement_method 'phi and omega scans'
_diffrn_radiation_monochromator graphite
_diffrn_radiation_source 'fine-focus sealed tube'
_diffrn_radiation_type MoK\a
_diffrn_radiation_wavelength 0.71073
_diffrn_reflns_av_R_equivalents 0.0231
_diffrn_reflns_av_sigmaI/netI 0.0158
_diffrn_reflns_limit_h_max 4
_diffrn_reflns_limit_h_min -4
_diffrn_reflns_limit_k_max 17
_diffrn_reflns_limit_k_min -17
_diffrn_reflns_limit_l_max 20
_diffrn_reflns_limit_l_min -20
_diffrn_reflns_number 9823
_diffrn_reflns_theta_full 25.36
_diffrn_reflns_theta_max 25.36
_diffrn_reflns_theta_min 1.81
_exptl_absorpt_coefficient_mu 0.508
_exptl_absorpt_correction_T_max 0.9052
_exptl_absorpt_correction_T_min 0.7174
_exptl_absorpt_correction_type multi-scan
_exptl_absorpt_process_details SADABS
_exptl_crystal_colour 'Dark brown'
_exptl_crystal_density_diffrn 1.630
_exptl_crystal_density_method 'not measured'
_exptl_crystal_description Needle
_exptl_crystal_F_000 488
_exptl_crystal_size_max 0.70
_exptl_crystal_size_mid 0.30
_exptl_crystal_size_min 0.20
_refine_diff_density_max 0.261
_refine_diff_density_min -0.201
_refine_diff_density_rms 0.045
_refine_ls_abs_structure_details 'Flack H D (1983), Acta Cryst. A39, 876-881'
_refine_ls_abs_structure_Flack 0.08(8)
_refine_ls_extinction_method none
_refine_ls_goodness_of_fit_ref 1.034
_refine_ls_hydrogen_treatment constr
_refine_ls_matrix_type full
_refine_ls_number_parameters 145
_refine_ls_number_reflns 1802
_refine_ls_number_restraints 0
_refine_ls_restrained_S_all 1.034
_refine_ls_R_factor_all 0.0232
_refine_ls_R_factor_gt 0.0220
_refine_ls_shift/su_max 0.001
_refine_ls_shift/su_mean 0.000
_refine_ls_structure_factor_coef Fsqd
_refine_ls_weighting_details 'calc w=1/[\s^2^(Fo^2^)+(0.0340P)^2^+0.3812P] where P=(Fo^2^+2Fc^2^)/3'
_refine_ls_weighting_scheme calc
_refine_ls_wR_factor_gt 0.0584
_refine_ls_wR_factor_ref 0.0593
_reflns_number_gt 1738
_reflns_number_total 1802
_reflns_threshold_expression >2sigma(I)
_cod_data_source_file jp4033029_si_001.cif
_cod_data_source_block 12161
_cod_depositor_comments
;
 Updated the _chemical_name_systematic data item value
 after consulting the original publication.

 Antanas Vaitkus,
 2021-04-27
;
_cod_original_sg_symbol_H-M P2(1)2(1)2(1)
_cod_database_code 1512136

loop_
_symmetry_equiv_pos_as_xyz
'x, y, z'
'-x+1/2, -y, z+1/2'
'x+1/2, -y+1/2, -z'
'-x, y+1/2, -z+1/2'

loop_
_atom_site_label
_atom_site_type_symbol
_atom_site_fract_x
_atom_site_fract_y
_atom_site_fract_z
_atom_site_U_iso_or_equiv
_atom_site_adp_type
_atom_site_occupancy
_atom_site_symmetry_multiplicity
_atom_site_calc_flag
_atom_site_refinement_flags
S2 S 0.75129(11) 0.17252(2) 0.44561(2) 0.01233(12) Uani 1 1 d .
S1 S 0.77552(12) 0.18298(3) 0.67694(2) 0.01297(12) Uani 1 1 d .
C5 C 0.8783(4) 0.10659(11) 0.52098(10) 0.0114(4) Uani 1 1 d .
N2 N 1.4947(4) -0.18324(10) 0.43899(9) 0.0186(3) Uani 1 1 d .
C6 C 1.0211(5) 0.02496(11) 0.49680(9) 0.0117(4) Uani 1 1 d .
C1 C 0.9227(5) 0.10701(12) 0.74567(10) 0.0147(4) Uani 1 1 d .
H1 H 0.9137 0.1182 0.7984 0.018 Uiso 1 1 calc R
C9 C 1.1321(4) -0.02621(11) 0.56588(10) 0.0109(3) Uani 1 1 d .
N1 N 1.5126(4) -0.17936(10) 0.69490(9) 0.0204(3) Uani 1 1 d .
C11 C 1.4193(5) -0.14837(11) 0.63771(10) 0.0146(4) Uani 1 1 d .
C4 C 0.8867(4) 0.11003(11) 0.60506(9) 0.0112(4) Uani 1 1 d .
C2 C 1.0535(5) 0.02888(11) 0.71466(10) 0.0137(4) Uani 1 1 d .
H2 H 1.1438 -0.0190 0.7433 0.016 Uiso 1 1 calc R
C3 C 1.0330(5) 0.03060(11) 0.63263(10) 0.0120(3) Uani 1 1 d .
C10 C 1.3065(4) -0.10662(10) 0.56707(9) 0.0117(3) Uani 1 1 d .
C7 C 1.0216(5) 0.01578(11) 0.41511(9) 0.0125(4) Uani 1 1 d .
H7 H 1.1053 -0.0347 0.3889 0.015 Uiso 1 1 calc R
C8 C 0.8835(5) 0.09061(11) 0.38020(10) 0.0136(4) Uani 1 1 d .
H8 H 0.8627 0.0969 0.3271 0.016 Uiso 1 1 calc R
C12 C 1.4088(5) -0.15057(11) 0.49590(10) 0.0123(4) Uani 1 1 d .

loop_
_atom_site_aniso_label
_atom_site_aniso_U_11
_atom_site_aniso_U_22
_atom_site_aniso_U_33
_atom_site_aniso_U_23
_atom_site_aniso_U_13
_atom_site_aniso_U_12
S2 0.0147(2) 0.0117(2) 0.0106(2) 0.00085(15) -0.00047(19) 0.00122(17)
S1 0.0160(2) 0.0124(2) 0.0105(2) -0.00147(15) 0.00143(18) 0.00151(19)
C5 0.0108(8) 0.0121(8) 0.0113(8) 0.0004(7) 0.0008(7) -0.0018(7)
N2 0.0246(8) 0.0145(7) 0.0167(8) 0.0004(6) 0.0008(7) 0.0034(7)
C6 0.0093(9) 0.0114(8) 0.0145(9) 0.0003(7) 0.0004(7) -0.0018(7)
C1 0.0170(10) 0.0176(9) 0.0096(8) 0.0015(7) -0.0007(7) -0.0027(8)
C9 0.0088(8) 0.0128(8) 0.0113(8) 0.0007(7) 0.0006(7) -0.0038(6)
N1 0.0262(9) 0.0192(8) 0.0160(8) 0.0032(7) -0.0006(7) 0.0026(7)
C11 0.0153(9) 0.0113(8) 0.0171(10) -0.0024(7) 0.0036(8) -0.0001(7)
C4 0.0100(8) 0.0115(8) 0.0121(8) -0.0019(7) 0.0011(7) -0.0023(6)
C2 0.0131(9) 0.0154(8) 0.0127(9) 0.0026(7) -0.0004(7) -0.0013(7)
C3 0.0106(8) 0.0128(8) 0.0127(8) -0.0004(7) 0.0006(7) -0.0017(7)
C10 0.0122(8) 0.0116(8) 0.0113(7) 0.0011(6) 0.0009(7) -0.0021(7)
C7 0.0129(8) 0.0124(8) 0.0123(8) -0.0008(6) 0.0007(7) -0.0009(7)
C8 0.0139(9) 0.0168(9) 0.0102(8) -0.0013(7) 0.0001(7) -0.0016(7)
C12 0.0130(9) 0.0094(8) 0.0146(9) 0.0046(7) -0.0021(7) 0.0004(7)

loop_
_atom_type_symbol
_atom_type_description
_atom_type_scat_dispersion_real
_atom_type_scat_dispersion_imag
_atom_type_scat_source
C C 0.0033 0.0016 'International Tables Vol C Tables 4.2.6.8 and 6.1.1.4'
H H 0.0000 0.0000 'International Tables Vol C Tables 4.2.6.8 and 6.1.1.4'
N N 0.0061 0.0033 'International Tables Vol C Tables 4.2.6.8 and 6.1.1.4'
S S 0.1246 0.1234 'International Tables Vol C Tables 4.2.6.8 and 6.1.1.4'

loop_
_geom_angle_atom_site_label_1
_geom_angle_atom_site_label_2
_geom_angle_atom_site_label_3
_geom_angle
C5 S2 C8 91.24(8)
C4 S1 C1 90.83(8)
C6 C5 C4 108.89(15)
C6 C5 S2 112.11(12)
C4 C5 S2 139.00(14)
C5 C6 C7 112.59(15)
C5 C6 C9 108.12(14)
C7 C6 C9 139.28(16)
C2 C1 S1 113.19(13)
C2 C1 H1 123.4
S1 C1 H1 123.4
C10 C9 C6 126.72(16)
C10 C9 C3 127.40(15)
C6 C9 C3 105.78(13)
N1 C11 C10 178.05(18)
C3 C4 C5 108.96(15)
C3 C4 S1 112.52(13)
C5 C4 S1 138.51(14)
C1 C2 C3 110.98(16)
C1 C2 H2 124.5
C3 C2 H2 124.5
C4 C3 C2 112.48(16)
C4 C3 C9 108.21(14)
C2 C3 C9 139.27(16)
C9 C10 C11 122.23(15)
C9 C10 C12 120.63(15)
C11 C10 C12 116.99(14)
C8 C7 C6 111.36(15)
C8 C7 H7 124.3
C6 C7 H7 124.3
C7 C8 S2 112.70(13)
C7 C8 H8 123.6
S2 C8 H8 123.6
N2 C12 C10 178.11(18)

loop_
_geom_bond_atom_site_label_1
_geom_bond_atom_site_label_2
_geom_bond_distance
S2 C5 1.7004(17)
S2 C8 1.7328(17)
S1 C4 1.7010(16)
S1 C1 1.7304(18)
C5 C6 1.387(2)
C5 C4 1.460(2)
N2 C12 1.147(2)
C6 C7 1.424(2)
C6 C9 1.478(2)
C1 C2 1.367(2)
C1 H1 0.9300
C9 C10 1.361(2)
C9 C3 1.479(2)
N1 C11 1.149(2)
C11 C10 1.438(2)
C4 C3 1.384(2)
C2 C3 1.426(2)
C2 H2 0.9300
C10 C12 1.448(2)
C7 C8 1.365(2)
C7 H7 0.9300
C8 H8 0.9300
